data_4312087
loop_
_publ_author_name
'Balwant S. Chohan'
'Steven C. Shoner'
'Julie A. Kovacs'
'Michael J. Maroney'

_publ_section_title
;
 Ligand Oxidations in High-Spin Nickel Thiolate Complexes and Zinc
 Analogues
;
_journal_name_full 'Inorganic Chemistry'
_journal_page_first 7726
_journal_page_last 7734
_journal_paper_doi 10.1021/ic049110n
_journal_volume 43
_journal_year 2004
_chemical_formula_sum 'C12 H19 N3 O2 S2 Zn'
_chemical_formula_weight 366.79
_chemical_name_systematic
; 
 ? 
;
_space_group_IT_number 14
_symmetry_cell_setting monoclinic
_symmetry_space_group_name_Hall '-P 2ybc'
_symmetry_space_group_name_H-M 'P 1 21/c 1'
_atom_sites_solution_hydrogens geom
_atom_sites_solution_primary direct
_atom_sites_solution_secondary difmap
_audit_creation_method SHELXL-97
_cell_angle_alpha 90.00
_cell_angle_beta 103.2140(11)
_cell_angle_gamma 90.00
_cell_formula_units_Z 4
_cell_length_a 13.8465(4)
_cell_length_b 7.6453(2)
_cell_length_c 15.0165(6)
_cell_measurement_temperature 293(2)
_cell_volume 1547.57(9)
_computing_structure_refinement 'SHELXL-97 (Sheldrick, 1997)'
_computing_structure_solution 'SHELXS-97 (Sheldrick, 1990)'
_diffrn_ambient_temperature 293(2)
_diffrn_measured_fraction_theta_full 0.991
_diffrn_measured_fraction_theta_max 0.991
_diffrn_radiation_monochromator graphite
_diffrn_radiation_source 'fine-focus sealed tube'
_diffrn_radiation_type MoK\a
_diffrn_radiation_wavelength 0.71073
_diffrn_reflns_av_R_equivalents 0.0215
_diffrn_reflns_av_sigmaI/netI 0.0331
_diffrn_reflns_limit_h_max 16
_diffrn_reflns_limit_h_min -16
_diffrn_reflns_limit_k_max 9
_diffrn_reflns_limit_k_min -7
_diffrn_reflns_limit_l_max 17
_diffrn_reflns_limit_l_min -17
_diffrn_reflns_number 5026
_diffrn_reflns_theta_full 25.08
_diffrn_reflns_theta_max 25.08
_diffrn_reflns_theta_min 4.37
_exptl_absorpt_coefficient_mu 1.860
_exptl_absorpt_correction_T_max 0.9550
_exptl_absorpt_correction_T_min 0.6335
_exptl_crystal_density_diffrn 1.574
_exptl_crystal_density_method 'not measured'
_exptl_crystal_F_000 760
_exptl_crystal_size_max 0.27
_exptl_crystal_size_mid 0.15
_exptl_crystal_size_min 0.03
_refine_diff_density_max 0.465
_refine_diff_density_min -0.291
_refine_diff_density_rms 0.060
_refine_ls_extinction_method none
_refine_ls_goodness_of_fit_ref 1.060
_refine_ls_hydrogen_treatment mixed
_refine_ls_matrix_type full
_refine_ls_number_parameters 181
_refine_ls_number_reflns 2716
_refine_ls_number_restraints 0
_refine_ls_restrained_S_all 1.060
_refine_ls_R_factor_all 0.0541
_refine_ls_R_factor_gt 0.0396
_refine_ls_shift/su_max 0.000
_refine_ls_shift/su_mean 0.000
_refine_ls_structure_factor_coef Fsqd
_refine_ls_weighting_details 'calc w=1/[\s^2^(Fo^2^)+(0.0399P)^2^+1.8627P] where P=(Fo^2^+2Fc^2^)/3'
_refine_ls_weighting_scheme calc
_refine_ls_wR_factor_gt 0.0945
_refine_ls_wR_factor_ref 0.1013
_reflns_number_gt 2178
_reflns_number_total 2716
_reflns_threshold_expression >2sigma(I)
_cod_data_source_file ic049110nsi20040707_015212.cif
_cod_data_source_block bc30
_cod_database_code 4312087

loop_
_symmetry_equiv_pos_as_xyz
'x, y, z'
'-x, y+1/2, -z+1/2'
'-x, -y, -z'
'x, -y-1/2, z-1/2'

loop_
_atom_site_label
_atom_site_type_symbol
_atom_site_fract_x
_atom_site_fract_y
_atom_site_fract_z
_atom_site_U_iso_or_equiv
_atom_site_adp_type
_atom_site_occupancy
_atom_site_symmetry_multiplicity
_atom_site_calc_flag
_atom_site_refinement_flags
_atom_site_disorder_assembly
_atom_site_disorder_group
Zn Zn 0.78375(3) -0.00581(5) 0.11230(3) 0.04509(16) Uani 1 1 d . . .
S1 S 0.92496(8) -0.16428(14) 0.18481(7) 0.0588(3) Uani 1 1 d . . .
S2 S 0.69292(8) -0.07471(16) -0.03554(7) 0.0602(3) Uani 1 1 d . . .
N1 N 0.8914(2) 0.1567(4) 0.0709(2) 0.0544(8) Uani 1 1 d . . .
N2 N 0.7570(2) 0.2196(4) 0.1850(2) 0.0560(8) Uani 1 1 d . . .
H2 H 0.8167 0.2434 0.2232 0.067 Uiso 1 1 calc R . .
N3 N 0.6627(2) -0.1342(4) 0.1534(2) 0.0508(8) Uani 1 1 d . . .
O1 O 1.1039(2) -0.0830(5) 0.1627(2) 0.0834(10) Uani 1 1 d . . .
O2 O 0.5285(3) -0.2551(6) -0.0660(2) 0.1007(13) Uani 1 1 d . . .
C1 C 1.0133(3) -0.0421(6) 0.1484(3) 0.0560(10) Uani 1 1 d . . .
C2 C 0.9830(3) 0.1260(5) 0.0963(2) 0.0485(9) Uani 1 1 d . . .
C3 C 0.8521(4) 0.3154(6) 0.0218(4) 0.0864(16) Uani 1 1 d . . .
H3A H 0.9050 0.3756 0.0018 0.104 Uiso 1 1 calc R . .
H3B H 0.8017 0.2841 -0.0320 0.104 Uiso 1 1 calc R . .
C4 C 0.8101(6) 0.4300(7) 0.0779(5) 0.109(2) Uani 1 1 d . . .
H4A H 0.7822 0.5275 0.0392 0.131 Uiso 1 1 calc R . .
H4B H 0.8655 0.4767 0.1233 0.131 Uiso 1 1 calc R . .
C5 C 0.7334(4) 0.3784(6) 0.1289(4) 0.0777(14) Uani 1 1 d . . .
H5A H 0.7243 0.4745 0.1683 0.093 Uiso 1 1 calc R . .
H5B H 0.6708 0.3603 0.0851 0.093 Uiso 1 1 calc R . .
C6 C 0.6888(3) 0.1941(6) 0.2470(3) 0.0686(12) Uani 1 1 d . . .
H6A H 0.6209 0.1935 0.2113 0.082 Uiso 1 1 calc R . .
H6B H 0.6960 0.2909 0.2897 0.082 Uiso 1 1 calc R . .
C7 C 0.7098(4) 0.0254(6) 0.2991(3) 0.0686(12) Uani 1 1 d . . .
H7A H 0.6909 0.0388 0.3571 0.082 Uiso 1 1 calc R . .
H7B H 0.7807 0.0041 0.3124 0.082 Uiso 1 1 calc R . .
C8 C 0.6575(4) -0.1322(7) 0.2509(3) 0.0743(13) Uani 1 1 d . . .
H8A H 0.6880 -0.2376 0.2807 0.089 Uiso 1 1 calc R . .
H8B H 0.5886 -0.1309 0.2550 0.089 Uiso 1 1 calc R . .
C9 C 0.5939(3) -0.2025(5) 0.0938(3) 0.0500(9) Uani 1 1 d . . .
C10 C 0.5983(3) -0.1866(5) -0.0071(3) 0.0586(10) Uani 1 1 d . . .
C11 C 1.0642(3) 0.2393(7) 0.0782(3) 0.0720(13) Uani 1 1 d . . .
H11A H 1.0361 0.3414 0.0450 0.108 Uiso 1 1 calc R . .
H11B H 1.1019 0.1753 0.0428 0.108 Uiso 1 1 calc R . .
H11C H 1.1069 0.2739 0.1353 0.108 Uiso 1 1 calc R . .
C12 C 0.5045(3) -0.2951(7) 0.1113(4) 0.0799(14) Uani 1 1 d . . .
H12A H 0.5084 -0.2990 0.1759 0.120 Uiso 1 1 calc R . .
H12B H 0.5023 -0.4122 0.0878 0.120 Uiso 1 1 calc R . .
H12C H 0.4456 -0.2335 0.0814 0.120 Uiso 1 1 calc R . .

loop_
_atom_site_aniso_label
_atom_site_aniso_U_11
_atom_site_aniso_U_22
_atom_site_aniso_U_33
_atom_site_aniso_U_23
_atom_site_aniso_U_13
_atom_site_aniso_U_12
Zn 0.0465(3) 0.0442(3) 0.0444(3) -0.00021(18) 0.00997(18) -0.00580(19)
S1 0.0677(7) 0.0513(6) 0.0574(6) 0.0140(5) 0.0145(5) 0.0071(5)
S2 0.0634(6) 0.0697(7) 0.0477(6) -0.0064(5) 0.0129(5) -0.0101(5)
N1 0.056(2) 0.0514(19) 0.055(2) 0.0171(15) 0.0115(16) -0.0007(15)
N2 0.0562(19) 0.0512(19) 0.055(2) -0.0055(16) 0.0010(16) 0.0045(15)
N3 0.0542(19) 0.0546(19) 0.0446(17) 0.0018(14) 0.0135(15) -0.0079(15)
O1 0.0545(18) 0.113(3) 0.081(2) 0.024(2) 0.0122(16) 0.0359(18)
O2 0.082(2) 0.142(3) 0.071(2) -0.024(2) 0.0024(19) -0.046(2)
C1 0.060(2) 0.068(3) 0.040(2) -0.0041(18) 0.0111(18) 0.006(2)
C2 0.051(2) 0.054(2) 0.040(2) -0.0052(16) 0.0111(17) -0.0073(18)
C3 0.095(4) 0.067(3) 0.098(4) 0.044(3) 0.024(3) 0.010(3)
C4 0.180(7) 0.042(3) 0.107(5) 0.024(3) 0.036(5) 0.020(4)
C5 0.075(3) 0.054(3) 0.097(4) 0.003(3) 0.005(3) 0.009(2)
C6 0.060(3) 0.077(3) 0.068(3) -0.024(2) 0.015(2) 0.003(2)
C7 0.069(3) 0.094(4) 0.044(2) -0.008(2) 0.015(2) 0.004(2)
C8 0.086(3) 0.093(4) 0.047(2) 0.004(2) 0.022(2) -0.023(3)
C9 0.044(2) 0.046(2) 0.061(2) -0.0001(18) 0.0149(18) 0.0006(16)
C10 0.056(2) 0.058(2) 0.060(3) -0.008(2) 0.009(2) -0.0017(19)
C11 0.068(3) 0.088(3) 0.064(3) -0.008(2) 0.023(2) -0.026(3)
C12 0.056(3) 0.092(4) 0.094(4) 0.000(3) 0.022(3) -0.021(2)

loop_
_atom_type_symbol
_atom_type_description
_atom_type_scat_dispersion_real
_atom_type_scat_dispersion_imag
_atom_type_scat_source
C C 0.0033 0.0016 'International Tables Vol C Tables 4.2.6.8 and 6.1.1.4'
H H 0.0000 0.0000 'International Tables Vol C Tables 4.2.6.8 and 6.1.1.4'
N N 0.0061 0.0033 'International Tables Vol C Tables 4.2.6.8 and 6.1.1.4'
O O 0.0106 0.0060 'International Tables Vol C Tables 4.2.6.8 and 6.1.1.4'
S S 0.1246 0.1234 'International Tables Vol C Tables 4.2.6.8 and 6.1.1.4'
Zn Zn 0.2839 1.4301 'International Tables Vol C Tables 4.2.6.8 and 6.1.1.4'

loop_
_geom_angle_atom_site_label_1
_geom_angle_atom_site_label_2
_geom_angle_atom_site_label_3
_geom_angle
_geom_angle_site_symmetry_1
_geom_angle_site_symmetry_3
_geom_angle_publ_flag
N2 Zn N1 83.83(13) . . ?
N2 Zn N3 89.08(13) . . ?
N1 Zn N3 171.46(12) . . ?
N2 Zn S1 113.98(9) . . ?
N1 Zn S1 82.67(9) . . ?
N3 Zn S1 104.63(9) . . ?
N2 Zn S2 123.45(9) . . ?
N1 Zn S2 96.54(10) . . ?
N3 Zn S2 83.39(9) . . ?
S1 Zn S2 122.18(4) . . ?
C1 S1 Zn 98.59(14) . . ?
C10 S2 Zn 98.75(15) . . ?
C2 N1 C3 122.8(4) . . ?
C2 N1 Zn 121.6(3) . . ?
C3 N1 Zn 115.2(3) . . ?
C5 N2 C6 112.2(4) . . ?
C5 N2 Zn 114.8(3) . . ?
C6 N2 Zn 115.3(3) . . ?
C9 N3 C8 120.4(3) . . ?
C9 N3 Zn 119.8(3) . . ?
C8 N3 Zn 119.7(3) . . ?
O1 C1 C2 116.5(4) . . ?
O1 C1 S1 124.1(3) . . ?
C2 C1 S1 119.4(3) . . ?
N1 C2 C11 125.8(4) . . ?
N1 C2 C1 117.1(3) . . ?
C11 C2 C1 117.1(4) . . ?
C4 C3 N1 111.6(4) . . ?
C3 C4 C5 124.9(5) . . ?
N2 C5 C4 114.7(4) . . ?
N2 C6 C7 111.4(4) . . ?
C6 C7 C8 115.0(4) . . ?
N3 C8 C7 110.9(4) . . ?
N3 C9 C12 126.2(4) . . ?
N3 C9 C10 118.2(3) . . ?
C12 C9 C10 115.5(4) . . ?
O2 C10 C9 117.4(4) . . ?
O2 C10 S2 122.8(4) . . ?
C9 C10 S2 119.7(3) . . ?

loop_
_geom_bond_atom_site_label_1
_geom_bond_atom_site_label_2
_geom_bond_distance
_geom_bond_site_symmetry_2
_geom_bond_publ_flag
Zn N2 2.117(3) . ?
Zn N1 2.139(3) . ?
Zn N3 2.151(3) . ?
Zn S1 2.3459(11) . ?
Zn S2 2.3476(11) . ?
S1 C1 1.725(4) . ?
S2 C10 1.699(4) . ?
N1 C2 1.260(5) . ?
N1 C3 1.459(5) . ?
N2 C5 1.471(5) . ?
N2 C6 1.483(5) . ?
N3 C9 1.262(5) . ?
N3 C8 1.482(5) . ?
O1 C1 1.263(5) . ?
O2 C10 1.265(5) . ?
C1 C2 1.513(6) . ?
C2 C11 1.493(5) . ?
C3 C4 1.428(8) . ?
C4 C5 1.498(8) . ?
C6 C7 1.502(6) . ?
C7 C8 1.503(6) . ?
C9 C12 1.500(6) . ?
C9 C10 1.535(6) . ?
